data_7118765
loop_
_publ_author_name
'de Bruin, Gerjan'
'Mock, Elliot D.'
'Hoogendoorn, Sascha'
'van den Nieuwendijk, Adrianus M. C. H.'
'Mazurek, Jaroslaw'
'van der Marel, Gijsbert A.'
'Florea, Bogdan I.'
'Overkleeft, Herman S.'

_publ_section_title
;
 Enantioselective synthesis of adamantylalanine and carboranylalanine and
 their incorporation into the proteasome inhibitor bortezomib.
;
_journal_issue 21
_journal_name_full 'Chemical communications (Cambridge, England)'
_journal_page_first 4064
_journal_page_last 4067
_journal_paper_doi 10.1039/c6cc01156j
_journal_volume 52
_journal_year 2016
_chemical_absolute_configuration ad
_chemical_formula_moiety 'C9 H24 B10 N2 O S, H2 O'
_chemical_formula_sum 'C9 H26 B10 N2 O2 S'
_chemical_formula_weight 334.48
_chemical_name_common '(Rs)-(+)-N-[(S)-1-Cyano-2-(1?,2?-dicarba-closo-dodecaboranyl)ethyl]-tert-butylsulfinamide '
_chemical_name_systematic '22 (EDM371)'
_space_group_crystal_system orthorhombic
_space_group_IT_number 19
_space_group_name_Hall 'P 2ac 2ab'
_space_group_name_H-M_alt 'P 21 21 21'
_symmetry_space_group_name_Hall 'P 2ac 2ab'
_symmetry_space_group_name_H-M 'P 21 21 21'
_atom_sites_solution_hydrogens mixed
_atom_sites_solution_primary difmap
_atom_sites_solution_secondary difmap
_audit_creation_method SHELXL-2014/7
_audit_update_record
;
2015-12-14 deposited with the CCDC.
2016-02-16 downloaded from the CCDC.
;
_cell_angle_alpha 90
_cell_angle_beta 90
_cell_angle_gamma 90
_cell_formula_units_Z 4
_cell_length_a 6.7451(3)
_cell_length_b 11.1419(6)
_cell_length_c 26.4844(18)
_cell_measurement_reflns_used 5336
_cell_measurement_temperature 296(2)
_cell_measurement_theta_max 27.485
_cell_measurement_theta_min 0.998
_cell_volume 1990.39(19)
_computing_cell_refinement 'HKL Scalepack (Otwinowski & Minor, 1997)'
_computing_data_collection 'Collect (Hooft, 1998)'
_computing_data_reduction 'HKL Denzo and Scalepack (Otwinowski & Minor, 1997)'
_computing_molecular_graphics 'Mercury (Macrae et al., 2008)'
_computing_publication_material 'enCIFer (Allen et al., 2004)'
_computing_structure_refinement 'SHELXL-2014/7 (Sheldrick, 2014)'
_computing_structure_solution 'SHELXT-2014/7 (Sheldrick, 2014)'
_diffrn_ambient_temperature 296(2)
_diffrn_measured_fraction_theta_full 0.983
_diffrn_measured_fraction_theta_max 0.985
_diffrn_measurement_device '95mm CCD camera on \k-goniostat'
_diffrn_measurement_device_type 'KappaCCD, Bruker-AXS'
_diffrn_measurement_method CCD
_diffrn_radiation_monochromator 'horizonally mounted graphite crystal'
_diffrn_radiation_source 'fine-focus sealed tube'
_diffrn_radiation_type MoK\a
_diffrn_radiation_wavelength 0.71073
_diffrn_reflns_av_R_equivalents 0.0466
_diffrn_reflns_av_unetI/netI 0.0414
_diffrn_reflns_Laue_measured_fraction_full 0.983
_diffrn_reflns_Laue_measured_fraction_max 0.985
_diffrn_reflns_limit_h_max 7
_diffrn_reflns_limit_h_min -8
_diffrn_reflns_limit_k_max 13
_diffrn_reflns_limit_k_min -14
_diffrn_reflns_limit_l_max 31
_diffrn_reflns_limit_l_min -34
_diffrn_reflns_number 11885
_diffrn_reflns_point_group_measured_fraction_full 0.986
_diffrn_reflns_point_group_measured_fraction_max 0.987
_diffrn_reflns_theta_full 25.242
_diffrn_reflns_theta_max 27.516
_diffrn_reflns_theta_min 2.944
_exptl_absorpt_coefficient_mu 0.165
_exptl_absorpt_correction_type none
_exptl_crystal_colour Coloroless
_exptl_crystal_density_diffrn 1.116
_exptl_crystal_description 'Needle like'
_exptl_crystal_F_000 704
_exptl_crystal_size_max 0.350
_exptl_crystal_size_mid 0.150
_exptl_crystal_size_min 0.080
_refine_diff_density_max 0.365
_refine_diff_density_min -0.217
_refine_diff_density_rms 0.037
_refine_ls_abs_structure_details
;
 Flack x determined using 1508 quotients [(I+)-(I-)]/[(I+)+(I-)]
 (Parsons, Flack and Wagner, Acta Cryst. B69 (2013) 249-259).
;
_refine_ls_abs_structure_Flack 0.00(3)
_refine_ls_extinction_method none
_refine_ls_goodness_of_fit_ref 1.056
_refine_ls_hydrogen_treatment mixed
_refine_ls_matrix_type full
_refine_ls_number_parameters 285
_refine_ls_number_reflns 4524
_refine_ls_number_restraints 2
_refine_ls_restrained_S_all 1.056
_refine_ls_R_factor_all 0.0621
_refine_ls_R_factor_gt 0.0552
_refine_ls_shift/su_max 0.007
_refine_ls_shift/su_mean 0.001
_refine_ls_structure_factor_coef Fsqd
_refine_ls_weighting_details 'w=1/[\s^2^(Fo^2^)+(0.0735P)^2^+0.4622P] where P=(Fo^2^+2Fc^2^)/3'
_refine_ls_weighting_scheme calc
_refine_ls_wR_factor_gt 0.1418
_refine_ls_wR_factor_ref 0.1468
_reflns_Friedel_coverage 0.738
_reflns_Friedel_fraction_full 0.990
_reflns_Friedel_fraction_max 0.989
_reflns_number_gt 4128
_reflns_number_total 4524
_reflns_threshold_expression 'I > 2\s(I)'
_cod_data_source_file c6cc01156j2.cif
_cod_data_source_block added_by_encifer
_cod_depositor_comments
;Adding full bibliography for 7118764--7118765.cif.

The following automatic conversions were performed:

'_atom_sites_solution_primary' value 'diffmap' was changed to
'difmap'.

'_atom_sites_solution_secondary' value 'diffmap' was changed to
'difmap'.

Automatic conversion script
Id: cif_fix_values 6452 2018-10-05 10:23:21Z andrius 
;
_cod_database_code 7118765
_shelx_shelxl_version_number 2014/7
_shelx_space_group_comment
;
The symmetry employed for this shelxl refinement is uniquely defined
by the following loop, which should always be used as a source of
symmetry information in preference to the above space-group names.
They are only intended as comments.
;

loop_
_space_group_symop_operation_xyz
'x, y, z'
'-x+1/2, -y, z+1/2'
'x+1/2, -y+1/2, -z'
'-x, y+1/2, -z+1/2'

loop_
_atom_site_label
_atom_site_type_symbol
_atom_site_fract_x
_atom_site_fract_y
_atom_site_fract_z
_atom_site_U_iso_or_equiv
_atom_site_adp_type
_atom_site_occupancy
_atom_site_site_symmetry_order
_atom_site_calc_flag
_atom_site_refinement_flags_posn
_atom_site_refinement_flags_adp
_atom_site_refinement_flags_occupancy
_atom_site_disorder_assembly
_atom_site_disorder_group
C1 C 0.6637(9) 0.5562(5) 0.64871(19) 0.1000(16) Uani 1 1 d . . . . .
H1A H 0.7235 0.6291 0.6369 0.150 Uiso 1 1 calc R U . . .
H1B H 0.6430 0.5613 0.6845 0.150 Uiso 1 1 calc R U . . .
H1C H 0.7496 0.4897 0.6414 0.150 Uiso 1 1 calc R U . . .
C2 C 0.3652(10) 0.4237(4) 0.63979(17) 0.0918(16) Uani 1 1 d . . . . .
H2A H 0.2409 0.4146 0.6225 0.138 Uiso 1 1 calc R U . . .
H2B H 0.4487 0.3562 0.6324 0.138 Uiso 1 1 calc R U . . .
H2C H 0.3422 0.4278 0.6755 0.138 Uiso 1 1 calc R U . . .
C3 C 0.3310(9) 0.6467(4) 0.62836(18) 0.0929(15) Uani 1 1 d . . . . .
H3A H 0.3995 0.7172 0.6169 0.139 Uiso 1 1 calc R U . . .
H3B H 0.2130 0.6356 0.6087 0.139 Uiso 1 1 calc R U . . .
H3C H 0.2960 0.6561 0.6633 0.139 Uiso 1 1 calc R U . . .
C4 C 0.4654(6) 0.5377(3) 0.62235(11) 0.0590(8) Uani 1 1 d . . . . .
S5 S 0.53147(12) 0.51596(8) 0.55583(3) 0.0551(2) Uani 1 1 d . . . . .
O6 O 0.6168(4) 0.6334(3) 0.53961(12) 0.0838(9) Uani 1 1 d . . . . .
N7 N 0.3099(4) 0.4975(3) 0.53161(9) 0.0550(6) Uani 1 1 d . . . . .
H7 H 0.235(6) 0.551(3) 0.5358(13) 0.052(10) Uiso 1 1 d . . . . .
C8 C 0.3010(7) 0.4413(3) 0.48156(12) 0.0586(8) Uani 1 1 d . . . . .
H8 H 0.434(8) 0.392(4) 0.4784(17) 0.086(14) Uiso 1 1 d . . . . .
C9 C 0.1160(10) 0.3740(5) 0.47875(16) 0.0966(18) Uani 1 1 d . . . . .
N10 N -0.0350(11) 0.3256(6) 0.4769(2) 0.152(3) Uani 1 1 d . . . . .
C11 C 0.3180(7) 0.5341(3) 0.43917(12) 0.0581(8) Uani 1 1 d . . . . .
H11A H 0.205(6) 0.579(3) 0.4383(14) 0.058(10) Uiso 1 1 d . . . . .
H11B H 0.421(7) 0.583(4) 0.4489(16) 0.073(12) Uiso 1 1 d . . . . .
C12 C 0.3610(5) 0.4893(3) 0.38603(10) 0.0496(6) Uani 1 1 d . . . . .
C13 C 0.4440(8) 0.5960(4) 0.34583(15) 0.0681(10) Uani 0.5 1 d . . P A 1
B16 B 0.2168(8) 0.3908(5) 0.35495(17) 0.0807(14) Uani 0.5 1 d . . P A 1
B13 B 0.4440(8) 0.5960(4) 0.34583(15) 0.0681(10) Uani 0.5 1 d . . P A 2
C16 C 0.2168(8) 0.3908(5) 0.35495(17) 0.0807(14) Uani 0.5 1 d . . P A 2
B14 B 0.6006(7) 0.4849(5) 0.36637(16) 0.0646(9) Uani 1 1 d . . . . .
B15 B 0.4635(10) 0.3528(4) 0.37321(16) 0.0745(13) Uani 1 1 d . . . . .
B17 B 0.2100(7) 0.5414(5) 0.33889(16) 0.0664(11) Uani 1 1 d . . . . .
B18 B 0.3588(8) 0.5629(5) 0.28572(17) 0.0747(13) Uani 1 1 d . . . . .
B19 B 0.6022(7) 0.5279(5) 0.30285(17) 0.0707(11) Uani 1 1 d . . . . .
B20 B 0.6134(8) 0.3740(5) 0.31922(18) 0.0730(12) Uani 1 1 d . . . . .
B21 B 0.3706(12) 0.3143(5) 0.31268(19) 0.093(2) Uani 1 1 d . . . . .
B22 B 0.2137(8) 0.4348(6) 0.29106(17) 0.0830(16) Uani 1 1 d . . . . .
B23 B 0.4596(8) 0.4216(5) 0.26935(15) 0.0725(12) Uani 1 1 d . . . . .
O24 O 1.0123(5) 0.6751(3) 0.52160(17) 0.0963(12) Uani 1 1 d D . . . .
H13 H 0.459(8) 0.698(5) 0.3629(17) 0.100(15) Uiso 1 1 d . . . . .
H14 H 0.705(7) 0.508(4) 0.3920(16) 0.086(13) Uiso 1 1 d . . . . .
H15 H 0.503(6) 0.297(4) 0.4068(16) 0.084(13) Uiso 1 1 d . . . . .
H16 H 0.077(9) 0.350(5) 0.3763(19) 0.104(17) Uiso 1 1 d . . . . .
H17 H 0.079(8) 0.581(4) 0.3514(17) 0.089(14) Uiso 1 1 d . . . . .
H18 H 0.327(11) 0.643(6) 0.260(2) 0.14(2) Uiso 1 1 d . . . . .
H19 H 0.727(9) 0.581(5) 0.287(2) 0.118(19) Uiso 1 1 d . . . . .
H20 H 0.745(7) 0.330(4) 0.3138(16) 0.077(13) Uiso 1 1 d . . . . .
H21 H 0.351(9) 0.228(5) 0.3079(19) 0.096(15) Uiso 1 1 d . . . . .
H22 H 0.073(8) 0.405(4) 0.2696(18) 0.095(15) Uiso 1 1 d . . . . .
H23 H 0.491(6) 0.395(3) 0.2312(14) 0.067(11) Uiso 1 1 d . . . . .
H24A H 0.889(4) 0.647(5) 0.518(2) 0.13(2) Uiso 1 1 d D . . . .
H24B H 1.044(9) 0.746(3) 0.508(2) 0.12(2) Uiso 1 1 d D . . . .

loop_
_atom_site_aniso_label
_atom_site_aniso_U_11
_atom_site_aniso_U_22
_atom_site_aniso_U_33
_atom_site_aniso_U_23
_atom_site_aniso_U_13
_atom_site_aniso_U_12
C1 0.102(4) 0.113(4) 0.085(3) 0.008(3) -0.033(3) -0.012(3)
C2 0.130(5) 0.079(3) 0.066(2) 0.0165(19) 0.016(3) -0.015(3)
C3 0.116(4) 0.080(3) 0.082(3) -0.024(2) 0.002(3) 0.015(3)
C4 0.071(2) 0.0564(17) 0.0493(14) 0.0029(12) -0.0004(15) -0.0040(17)
S5 0.0467(4) 0.0667(5) 0.0519(4) 0.0134(3) 0.0037(3) 0.0114(3)
O6 0.0502(14) 0.100(2) 0.1008(19) 0.0516(17) 0.0027(13) -0.0071(15)
N7 0.0586(15) 0.0571(16) 0.0492(13) -0.0024(11) 0.0017(11) 0.0127(14)
C8 0.080(2) 0.0486(16) 0.0468(15) 0.0019(12) -0.0007(15) 0.0045(16)
C9 0.146(5) 0.085(3) 0.059(2) 0.009(2) -0.002(2) -0.053(3)
N10 0.186(7) 0.155(5) 0.114(4) 0.012(3) -0.005(4) -0.112(5)
C11 0.082(2) 0.0423(15) 0.0502(15) -0.0009(13) 0.0060(15) -0.0043(17)
C12 0.0550(17) 0.0462(15) 0.0474(13) 0.0002(12) -0.0001(11) -0.0022(14)
C13 0.082(3) 0.061(2) 0.0615(19) 0.0076(16) 0.004(2) -0.001(2)
B16 0.082(3) 0.094(3) 0.067(2) -0.027(2) 0.018(2) -0.035(3)
B13 0.082(3) 0.061(2) 0.0615(19) 0.0076(16) 0.004(2) -0.001(2)
C16 0.082(3) 0.094(3) 0.067(2) -0.027(2) 0.018(2) -0.035(3)
B14 0.055(2) 0.073(3) 0.066(2) 0.001(2) -0.0019(16) 0.005(2)
B15 0.116(4) 0.0494(19) 0.058(2) 0.0022(15) 0.018(2) 0.011(2)
B17 0.051(2) 0.091(3) 0.0573(19) -0.0026(19) -0.0031(16) 0.007(2)
B18 0.075(3) 0.091(3) 0.058(2) 0.018(2) 0.001(2) 0.010(3)
B19 0.060(2) 0.081(3) 0.071(2) 0.013(2) 0.0119(18) -0.018(2)
B20 0.073(3) 0.077(3) 0.069(2) 0.003(2) 0.012(2) 0.016(2)
B21 0.136(6) 0.071(3) 0.071(3) -0.024(2) 0.038(3) -0.036(3)
B22 0.060(3) 0.135(5) 0.054(2) -0.019(2) 0.0021(18) -0.016(3)
B23 0.065(3) 0.101(3) 0.0510(19) -0.0029(19) 0.0124(19) -0.001(3)
O24 0.0406(14) 0.0791(19) 0.169(3) 0.052(2) 0.0137(17) 0.0121(13)

loop_
_atom_type_symbol
_atom_type_description
_atom_type_scat_dispersion_real
_atom_type_scat_dispersion_imag
_atom_type_scat_source
C C 0.0033 0.0016 'International Tables Vol C Tables 4.2.6.8 and 6.1.1.4'
H H 0.0000 0.0000 'International Tables Vol C Tables 4.2.6.8 and 6.1.1.4'
B B 0.0013 0.0007 'International Tables Vol C Tables 4.2.6.8 and 6.1.1.4'
N N 0.0061 0.0033 'International Tables Vol C Tables 4.2.6.8 and 6.1.1.4'
O O 0.0106 0.0060 'International Tables Vol C Tables 4.2.6.8 and 6.1.1.4'
S S 0.1246 0.1234 'International Tables Vol C Tables 4.2.6.8 and 6.1.1.4'

loop_
_geom_angle_atom_site_label_1
_geom_angle_atom_site_label_2
_geom_angle_atom_site_label_3
_geom_angle
C4 C1 H1A 109.5
C4 C1 H1B 109.5
H1A C1 H1B 109.5
C4 C1 H1C 109.5
H1A C1 H1C 109.5
H1B C1 H1C 109.5
C4 C2 H2A 109.5
C4 C2 H2B 109.5
H2A C2 H2B 109.5
C4 C2 H2C 109.5
H2A C2 H2C 109.5
H2B C2 H2C 109.5
C4 C3 H3A 109.5
C4 C3 H3B 109.5
H3A C3 H3B 109.5
C4 C3 H3C 109.5
H3A C3 H3C 109.5
H3B C3 H3C 109.5
C2 C4 C1 111.5(4)
C2 C4 C3 111.8(4)
C1 C4 C3 111.5(4)
C2 C4 S5 106.9(2)
C1 C4 S5 104.2(3)
C3 C4 S5 110.5(3)
O6 S5 N7 110.42(16)
O6 S5 C4 104.75(18)
N7 S5 C4 99.85(16)
C8 N7 S5 116.4(3)
C8 N7 H7 115(3)
S5 N7 H7 116(3)
C9 C8 N7 107.5(3)
C9 C8 C11 112.0(4)
N7 C8 C11 111.8(3)
C9 C8 H8 117(3)
N7 C8 H8 105(3)
C11 C8 H8 103(3)
N10 C9 C8 176.9(7)
C12 C11 C8 118.1(3)
C12 C11 H11A 108(2)
C8 C11 H11A 109(2)
C12 C11 H11B 108(3)
C8 C11 H11B 105(3)
H11A C11 H11B 108(3)
C11 C12 C16 123.8(3)
C11 C12 B16 123.8(3)
C11 C12 C13 114.5(3)
B16 C12 C13 110.0(3)
C11 C12 B13 114.5(3)
C16 C12 B13 110.0(3)
C11 C12 B14 118.3(3)
C16 C12 B14 112.4(3)
B16 C12 B14 112.4(3)
C13 C12 B14 60.8(3)
B13 C12 B14 60.8(3)
C11 C12 B15 123.7(3)
C16 C12 B15 63.6(3)
B16 C12 B15 63.6(3)
C13 C12 B15 111.5(3)
B13 C12 B15 111.5(3)
B14 C12 B15 61.8(3)
C11 C12 B17 116.8(3)
C16 C12 B17 61.3(3)
B16 C12 B17 61.3(3)
C13 C12 B17 60.0(2)
B13 C12 B17 60.0(2)
B14 C12 B17 110.6(3)
B15 C12 B17 113.5(3)
C12 C13 B17 60.6(2)
C12 C13 B14 59.8(2)
B17 C13 B14 110.3(3)
C12 C13 B18 108.6(3)
B17 C13 B18 61.1(3)
B14 C13 B18 110.0(3)
C12 C13 B19 108.0(3)
B17 C13 B19 110.1(3)
B14 C13 B19 60.9(3)
B18 C13 B19 60.5(3)
C12 C13 H13 117(2)
B17 C13 H13 117(3)
B14 C13 H13 120(2)
B18 C13 H13 124(2)
B19 C13 H13 127(3)
C12 B16 B17 60.2(2)
C12 B16 B21 106.8(4)
B17 B16 B21 109.3(3)
C12 B16 B22 107.2(3)
B17 B16 B22 59.6(3)
B21 B16 B22 61.8(3)
C12 B16 B15 58.9(2)
B17 B16 B15 108.8(3)
B21 B16 B15 60.3(3)
B22 B16 B15 109.7(3)
C12 B16 H16 118(3)
B17 B16 H16 118(3)
B21 B16 H16 126(3)
B22 B16 H16 123(3)
B15 B16 H16 121(3)
C12 B13 B17 60.6(2)
C12 B13 B14 59.8(2)
B17 B13 B14 110.3(3)
C12 B13 B18 108.6(3)
B17 B13 B18 61.1(3)
B14 B13 B18 110.0(3)
C12 B13 B19 108.0(3)
B17 B13 B19 110.1(3)
B14 B13 B19 60.9(3)
B18 B13 B19 60.5(3)
C12 B13 H13 117(2)
B17 B13 H13 117(3)
B14 B13 H13 120(2)
B18 B13 H13 124(2)
B19 B13 H13 127(3)
C12 C16 B17 60.2(2)
C12 C16 B21 106.8(4)
B17 C16 B21 109.3(3)
C12 C16 B22 107.2(3)
B17 C16 B22 59.6(3)
B21 C16 B22 61.8(3)
C12 C16 B15 58.9(2)
B17 C16 B15 108.8(3)
B21 C16 B15 60.3(3)
B22 C16 B15 109.7(3)
C12 C16 H16 118(3)
B17 C16 H16 118(3)
B21 C16 H16 126(3)
B22 C16 H16 123(3)
B15 C16 H16 121(3)
C12 B14 B13 59.4(2)
C12 B14 C13 59.4(2)
C12 B14 B15 59.3(3)
B13 B14 B15 108.4(3)
C13 B14 B15 108.4(3)
C12 B14 B19 107.0(3)
B13 B14 B19 60.1(3)
C13 B14 B19 60.1(3)
B15 B14 B19 109.5(3)
C12 B14 B20 106.5(3)
B13 B14 B20 108.2(3)
C13 B14 B20 108.2(3)
B15 B14 B20 60.5(3)
B19 B14 B20 60.6(3)
C12 B14 H14 117(3)
B13 B14 H14 117(3)
C13 B14 H14 117(3)
B15 B14 H14 121(3)
B19 B14 H14 125(3)
B20 B14 H14 128(3)
C12 B15 B14 58.9(2)
C12 B15 B20 105.9(3)
B14 B15 B20 60.1(3)
C12 B15 B21 104.6(4)
B14 B15 B21 107.3(3)
B20 B15 B21 60.2(3)
C12 B15 B16 57.6(2)
B14 B15 B16 105.4(3)
B20 B15 B16 106.4(3)
B21 B15 B16 58.9(3)
C12 B15 C16 57.6(2)
B14 B15 C16 105.4(3)
B20 B15 C16 106.4(3)
B21 B15 C16 58.9(3)
C12 B15 H15 116(2)
B14 B15 H15 115(2)
B20 B15 H15 126(2)
B21 B15 H15 132(2)
B16 B15 H15 125(2)
C16 B15 H15 125(2)
B13 B17 C12 59.4(2)
C13 B17 C12 59.4(2)
B13 B17 C16 107.2(3)
C12 B17 C16 58.5(2)
C13 B17 B16 107.2(3)
C12 B17 B16 58.5(2)
B13 B17 B22 108.1(3)
C13 B17 B22 108.1(3)
C12 B17 B22 106.9(3)
C16 B17 B22 61.0(3)
B16 B17 B22 61.0(3)
B13 B17 B18 60.3(3)
C13 B17 B18 60.3(3)
C12 B17 B18 107.0(3)
C16 B17 B18 108.4(4)
B16 B17 B18 108.4(4)
B22 B17 B18 59.8(3)
B13 B17 H17 127(3)
C13 B17 H17 127(3)
C12 B17 H17 115(3)
C16 B17 H17 111(3)
B16 B17 H17 111(3)
B22 B17 H17 122(3)
B18 B17 H17 133(3)
B13 B18 B22 106.7(3)
C13 B18 B22 106.7(3)
B13 B18 B17 58.6(3)
C13 B18 B17 58.6(3)
B22 B18 B17 59.8(3)
B13 B18 B19 59.8(3)
C13 B18 B19 59.8(3)
B22 B18 B19 109.0(4)
B17 B18 B19 107.5(3)
B13 B18 B23 106.7(3)
C13 B18 B23 106.7(3)
B22 B18 B23 60.3(3)
B17 B18 B23 107.3(4)
B19 B18 B23 60.2(3)
B13 B18 H18 116(3)
C13 B18 H18 116(3)
B22 B18 H18 126(4)
B17 B18 H18 119(4)
B19 B18 H18 120(4)
B23 B18 H18 129(3)
B13 B19 B18 59.7(3)
C13 B19 B18 59.7(3)
B13 B19 B14 59.0(2)
C13 B19 B14 59.0(2)
B18 B19 B14 107.7(3)
B13 B19 B23 106.7(3)
C13 B19 B23 106.7(3)
B18 B19 B23 60.5(3)
B14 B19 B23 107.2(3)
B13 B19 B20 106.8(3)
C13 B19 B20 106.8(3)
B18 B19 B20 108.6(4)
B14 B19 B20 60.0(3)
B23 B19 B20 59.7(3)
B13 B19 H19 119(3)
C13 B19 H19 119(3)
B18 B19 H19 120(3)
B14 B19 H19 121(3)
B23 B19 H19 125(3)
B20 B19 H19 125(3)
B14 B20 B23 107.0(4)
B14 B20 B15 59.4(3)
B23 B20 B15 108.1(4)
B14 B20 B19 59.4(3)
B23 B20 B19 60.0(3)
B15 B20 B19 107.7(3)
B14 B20 B21 106.7(3)
B23 B20 B21 59.8(3)
B15 B20 B21 60.1(3)
B19 B20 B21 107.4(4)
B14 B20 H20 118(2)
B23 B20 H20 123(2)
B15 B20 H20 123(2)
B19 B20 H20 118(2)
B21 B20 H20 128(2)
C16 B21 B23 106.7(4)
B16 B21 B23 106.7(4)
C16 B21 B15 60.9(3)
B16 B21 B15 60.9(3)
B23 B21 B15 107.7(4)
C16 B21 B20 107.6(3)
B16 B21 B20 107.6(3)
B23 B21 B20 59.7(3)
B15 B21 B20 59.7(3)
C16 B21 B22 59.5(3)
B16 B21 B22 59.5(3)
B23 B21 B22 59.2(3)
B15 B21 B22 108.3(3)
B20 B21 B22 107.1(4)
C16 B21 H21 119(3)
B16 B21 H21 119(3)
B23 B21 H21 129(3)
B15 B21 H21 114(3)
B20 B21 H21 120(4)
B22 B21 H21 128(3)
B18 B22 B17 60.3(3)
B18 B22 B16 107.5(3)
B17 B22 B16 59.3(3)
B18 B22 C16 107.5(3)
B17 B22 C16 59.3(3)
B18 B22 B23 60.7(3)
B17 B22 B23 108.0(3)
B16 B22 B23 106.2(4)
C16 B22 B23 106.2(4)
B18 B22 B21 107.9(4)
B17 B22 B21 106.6(3)
B16 B22 B21 58.7(3)
C16 B22 B21 58.7(3)
B23 B22 B21 59.3(3)
B18 B22 H22 131(3)
B17 B22 H22 123(3)
B16 B22 H22 114(2)
C16 B22 H22 114(2)
B23 B22 H22 126(3)
B21 B22 H22 115(3)
B20 B23 B22 109.6(3)
B20 B23 B21 60.5(4)
B22 B23 B21 61.5(4)
B20 B23 B19 60.3(3)
B22 B23 B19 107.0(3)
B21 B23 B19 108.3(3)
B20 B23 B18 108.1(3)
B22 B23 B18 58.9(3)
B21 B23 B18 108.2(3)
B19 B23 B18 59.3(3)
B20 B23 H23 120(2)
B22 B23 H23 121(2)
B21 B23 H23 119(2)
B19 B23 H23 123(2)
B18 B23 H23 124(2)
H24A O24 H24B 119(5)

loop_
_geom_bond_atom_site_label_1
_geom_bond_atom_site_label_2
_geom_bond_distance
C1 C4 1.523(6)
C1 H1A 0.9600
C1 H1B 0.9600
C1 H1C 0.9600
C2 C4 1.512(5)
C2 H2A 0.9600
C2 H2B 0.9600
C2 H2C 0.9600
C3 C4 1.524(6)
C3 H3A 0.9600
C3 H3B 0.9600
C3 H3C 0.9600
C4 S5 1.833(3)
S5 O6 1.493(3)
S5 N7 1.639(3)
N7 C8 1.467(4)
N7 H7 0.79(4)
C8 C9 1.457(7)
C8 C11 1.531(4)
C8 H8 1.05(5)
C9 N10 1.154(8)
C11 C12 1.521(4)
C11 H11A 0.91(4)
C11 H11B 0.92(5)
C12 C16 1.682(5)
C12 B16 1.682(5)
C12 C13 1.691(5)
C12 B13 1.691(5)
C12 B14 1.699(5)
C12 B15 1.706(5)
C12 B17 1.712(5)
C13 B17 1.701(7)
C13 B14 1.716(7)
C13 B18 1.732(6)
C13 B19 1.735(7)
C13 H13 1.23(5)
B16 B17 1.731(8)
B16 B21 1.749(8)
B16 B22 1.762(7)
B16 B15 1.784(9)
B16 H16 1.19(6)
B13 B17 1.701(7)
B13 B14 1.716(7)
B13 B18 1.732(6)
B13 B19 1.735(7)
B13 H13 1.23(5)
C16 B17 1.731(8)
C16 B21 1.749(8)
C16 B22 1.762(7)
C16 B15 1.784(9)
C16 H16 1.19(6)
B14 B15 1.748(7)
B14 B19 1.749(6)
B14 B20 1.759(7)
B14 H14 1.01(5)
B15 B20 1.767(7)
B15 B21 1.774(7)
B15 H15 1.12(4)
B17 B22 1.737(7)
B17 B18 1.745(7)
B17 H17 1.04(5)
B18 B22 1.737(8)
B18 B19 1.748(7)
B18 B23 1.769(8)
B18 H18 1.14(7)
B19 B23 1.765(7)
B19 B20 1.771(7)
B19 H19 1.12(6)
B20 B23 1.761(7)
B20 B21 1.776(9)
B20 H20 1.02(5)
B21 B23 1.763(7)
B21 B22 1.803(10)
B21 H21 0.98(5)
B22 B23 1.762(7)
B22 H22 1.16(5)
B23 H23 1.07(4)
O24 H24A 0.894(14)
O24 H24B 0.891(14)

loop_
_geom_hbond_atom_site_label_D
_geom_hbond_atom_site_label_H
_geom_hbond_atom_site_label_A
_geom_hbond_distance_DH
_geom_hbond_distance_HA
_geom_hbond_distance_DA
_geom_hbond_angle_DHA
_geom_hbond_site_symmetry_A
N7 H7 O24 0.79(4) 2.08(4) 2.831(4) 160(4) 1_455
O24 H24A O6 0.894(14) 1.93(3) 2.749(4) 151(6) .
O24 H24B O6 0.891(14) 1.91(2) 2.771(4) 162(6) 3_566
